data_1008081
loop_
_publ_author_name
'Burns, J H'
'Ellison, R D'
'Levy, H A'

_publ_section_title 'The crystal structure of Na~7~ Zr~6~ F~31~'
_journal_coden_ASTM ACBCAR
_journal_name_full 'Acta Crystallographica B (24,1968-38,1982)'
_journal_page_first 230
_journal_page_last 237
_journal_paper_doi 10.1107/S0567740868002013
_journal_volume 24
_journal_year 1968
_chemical_formula_structural 'Na7 Zr6 F31'
_chemical_formula_sum 'F31 Na7 Zr6'
_chemical_name_systematic 'Heptasodium hexazirconium fluoride'
_space_group_IT_number 148
_symmetry_cell_setting trigonal
_symmetry_space_group_name_Hall '-R 3'
_symmetry_space_group_name_H-M 'R -3 :H'
_cell_angle_alpha 90
_cell_angle_beta 90
_cell_angle_gamma 120
_cell_formula_units_Z 3
_cell_length_a 13.807
_cell_length_b 13.807
_cell_length_c 9.429
_cell_volume 1556.7
_refine_ls_R_factor_all 0.027
_cod_original_sg_symbol_H-M 'R -3 H'
_cod_database_code 1008081

loop_
_symmetry_equiv_pos_as_xyz
x,y,z
-y,x-y,z
y-x,-x,z
-x,-y,-z
y,y-x,-z
x-y,x,-z
1/3+x,2/3+y,2/3+z
2/3+x,1/3+y,1/3+z
1/3-y,2/3+x-y,2/3+z
2/3-y,1/3+x-y,1/3+z
1/3-x+y,2/3-x,2/3+z
2/3-x+y,1/3-x,1/3+z
1/3-x,2/3-y,2/3-z
2/3-x,1/3-y,1/3-z
1/3+y,2/3-x+y,2/3-z
2/3+y,1/3-x+y,1/3-z
1/3+x-y,2/3+x,2/3-z
2/3+x-y,1/3+x,1/3-z

loop_
_atom_site_label
_atom_site_type_symbol
_atom_site_symmetry_multiplicity
_atom_site_Wyckoff_symbol
_atom_site_fract_x
_atom_site_fract_y
_atom_site_fract_z
_atom_site_occupancy
_atom_site_attached_hydrogens
_atom_site_calc_flag
Na1 Na1+ 18 f 0.0792(2) 0.3040(2) 0.4926(2) 1. 0 d
Na2 Na1+ 3 b 0. 0. 0.5 1. 0 d
Zr1 Zr4+ 18 f 0.18955(3) 0.05153(2) 0.17903(3) 1. 0 d
F1 F1- 18 f 0.3558(2) 0.1114(2) 0.0917(2) 1. 0 d
F2 F1- 18 f 0.1835(2) 0.0554(2) 0.3944(3) 1. 0 d
F3 F1- 18 f 0.2735(2) 0.3706(2) 0.4243(3) 1. 0 d
F4 F1- 18 f 0.2088(2) 0.1585(2) 0.0017(2) 1. 0 d
F5 F1- 18 f 0.2432(2) 0.5417(2) 0.4416(3) 1. 0 d
F6 F1- 6 c 0. 0. 0.0526(5) 0.5 0 d

loop_
_atom_type_symbol
_atom_type_oxidation_number
Na1+ 1.000
Zr4+ 4.000
F1- -1.000
